data_7128474
loop_
_publ_author_name
'Kodama, Yuki'
'Imai, Saki'
'Fujimoto, Junko'
'Sato, Kohei'
'Mase, Nobuyuki'
'Narumi, Tetsuo'

_publ_section_title
;
 Stereoselective synthesis of highly functionalized
 (<i>Z</i>)-chloroalkene dipeptide isosteres containing an
 \a,\a-disubstituted amino acid.
;
_journal_issue 56
_journal_name_full 'Chemical communications (Cambridge, England)'
_journal_page_first 6915
_journal_page_last 6918
_journal_paper_doi 10.1039/d1cc02952e
_journal_volume 57
_journal_year 2021
_chemical_formula_moiety 'C14 H17 Br Cl N O4 S'
_chemical_formula_sum 'C14 H17 Br Cl N O4 S'
_chemical_formula_weight 410.71
_space_group_crystal_system monoclinic
_space_group_IT_number 14
_space_group_name_Hall '-P 2ybc'
_space_group_name_H-M_alt 'P 1 21/c 1'
_atom_sites_solution_hydrogens geom
_atom_sites_solution_primary dual
_audit_creation_date 2019-01-31
_audit_creation_method
;
Olex2 1.2
(compiled 2018.05.29 svn.r3508 for OlexSys, GUI svn.r5506)
;
_audit_update_record
;
2021-02-22 deposited with the CCDC.	2021-06-09 downloaded from the CCDC.
;
_cell_angle_alpha 90
_cell_angle_beta 90.055(14)
_cell_angle_gamma 90
_cell_formula_units_Z 4
_cell_length_a 6.5794(9)
_cell_length_b 8.0509(19)
_cell_length_c 33.122(6)
_cell_measurement_reflns_used 2068
_cell_measurement_temperature 293.15
_cell_measurement_theta_max 25.6530
_cell_measurement_theta_min 3.0690
_cell_volume 1754.5(6)
_computing_cell_refinement 'CrysAlisPro 1.171.40.37a (Rigaku OD, 2019)'
_computing_data_collection 'CrysAlisPro 1.171.40.37a (Rigaku OD, 2019)'
_computing_data_reduction 'CrysAlisPro 1.171.40.37a (Rigaku OD, 2019)'
_computing_molecular_graphics 'Olex2 (Dolomanov et al., 2009)'
_computing_publication_material 'Olex2 (Dolomanov et al., 2009)'
_computing_structure_refinement 'ShelXL (Sheldrick, 2015)'
_computing_structure_solution 'ShelXT (Sheldrick, 2015)'
_diffrn_ambient_temperature 293.15
_diffrn_detector 'Rigaku Mercury area detector'
_diffrn_detector_area_resol_mean 6.83
_diffrn_detector_type 'CCD area detector'
_diffrn_measured_fraction_theta_full 0.999
_diffrn_measured_fraction_theta_max 0.994
_diffrn_measurement_details
;
List of Runs (angles in degrees, time in seconds):

  # Type    Start    End  Width  t~exp~   \w     \q     \k     \f   Frames
#--------------------------------------------------------------------------
  1  \w    -60.00 120.00   1.00    8.00    --   30.00  54.00   0.00  180
  2  \w    -60.00 114.00   1.00    8.00    --   30.00  54.00 120.00  174
;
_diffrn_measurement_device 'fixed-chi diffractometer'
_diffrn_measurement_device_type 'Rigaku XtaLAB mini'
_diffrn_measurement_method '\w scans'
_diffrn_orient_matrix_type 'CrysAlisPro convention (1999,Acta A55,543-557)'
_diffrn_orient_matrix_UB_11 -0.1055717000
_diffrn_orient_matrix_UB_12 -0.0175931000
_diffrn_orient_matrix_UB_13 0.0010955000
_diffrn_orient_matrix_UB_21 0.0078460000
_diffrn_orient_matrix_UB_22 -0.0087131000
_diffrn_orient_matrix_UB_23 0.0211500000
_diffrn_orient_matrix_UB_31 -0.0207576000
_diffrn_orient_matrix_UB_32 0.0861680000
_diffrn_orient_matrix_UB_33 0.0023866000
_diffrn_radiation_monochromator 'curved graphite'
_diffrn_radiation_probe x-ray
_diffrn_radiation_type MoK\a
_diffrn_radiation_wavelength 0.71073
_diffrn_reflns_av_R_equivalents 0.1007
_diffrn_reflns_av_unetI/netI 0.0840
_diffrn_reflns_Laue_measured_fraction_full 0.999
_diffrn_reflns_Laue_measured_fraction_max 0.994
_diffrn_reflns_limit_h_max 7
_diffrn_reflns_limit_h_min -7
_diffrn_reflns_limit_k_max 9
_diffrn_reflns_limit_k_min -9
_diffrn_reflns_limit_l_max 37
_diffrn_reflns_limit_l_min -39
_diffrn_reflns_number 9634
_diffrn_reflns_point_group_measured_fraction_full 0.999
_diffrn_reflns_point_group_measured_fraction_max 0.994
_diffrn_reflns_theta_full 25.242
_diffrn_reflns_theta_max 25.350
_diffrn_reflns_theta_min 2.604
_diffrn_source 'Sealed X-ray tube'
_diffrn_source_type 'Sealed X-ray tube'
_exptl_absorpt_coefficient_mu 2.629
_exptl_absorpt_correction_T_max 1.00000
_exptl_absorpt_correction_T_min 0.48111
_exptl_absorpt_correction_type multi-scan
_exptl_absorpt_process_details
;
CrysAlisPro 1.171.40.37a (Rigaku Oxford Diffraction, 2019)
Empirical absorption correction using spherical harmonics,
 implemented in SCALE3 ABSPACK scaling algorithm.
;
_exptl_crystal_colour colourless
_exptl_crystal_colour_primary colourless
_exptl_crystal_density_diffrn 1.555
_exptl_crystal_description prism
_exptl_crystal_F_000 832
_exptl_crystal_recrystallization_method 'Re-crystallisation from solvent'
_exptl_crystal_size_max 0.8
_exptl_crystal_size_mid 0.72
_exptl_crystal_size_min 0.5
_refine_diff_density_max 0.497
_refine_diff_density_min -0.635
_refine_diff_density_rms 0.119
_refine_ls_extinction_method none
_refine_ls_goodness_of_fit_ref 1.052
_refine_ls_hydrogen_treatment constr
_refine_ls_matrix_type full
_refine_ls_number_parameters 204
_refine_ls_number_reflns 3193
_refine_ls_number_restraints 0
_refine_ls_restrained_S_all 1.052
_refine_ls_R_factor_all 0.1033
_refine_ls_R_factor_gt 0.0857
_refine_ls_shift/su_max 0.001
_refine_ls_shift/su_mean 0.000
_refine_ls_structure_factor_coef Fsqd
_refine_ls_weighting_details 'w=1/[\s^2^(Fo^2^)+(0.0884P)^2^+6.4801P] where P=(Fo^2^+2Fc^2^)/3'
_refine_ls_weighting_scheme calc
_refine_ls_wR_factor_gt 0.2062
_refine_ls_wR_factor_ref 0.2216
_reflns_Friedel_coverage 0.000
_reflns_number_gt 2556
_reflns_number_total 3193
_reflns_threshold_expression 'I > 2\s(I)'
_cod_data_source_file d1cc02952e2.cif
_cod_data_source_block sim_up
_cod_depositor_comments 'Adding full bibliography for 7128471--7128475.cif.'
_cod_database_code 7128474
_shelx_shelxl_version_number 2018/3
_chemical_oxdiff_formula 'C14 H18 Br Cl2 N O4 S'
_shelx_space_group_comment
;
The symmetry employed for this shelxl refinement is uniquely defined
by the following loop, which should always be used as a source of
symmetry information in preference to the above space-group names.
They are only intended as comments.
;
_shelx_estimated_absorpt_t_max 0.353
_shelx_estimated_absorpt_t_min 0.228
_reflns_odcompleteness_completeness 99.39
_reflns_odcompleteness_iscentric 1
_reflns_odcompleteness_theta 25.30
_olex2_refinement_description
;
1. Twinned data refinement
 Scales: 0.802(3)
 0.198(3)
2. Fixed Uiso
 At 1.2 times of:
  All C(H) groups
 At 1.5 times of:
  All C(H,H,H) groups
3.a Ternary CH refined with riding coordinates:
 C7(H7)
3.b Aromatic/amide H refined with riding coordinates:
 C5(H5), C2(H2), C3(H3), C6(H6)
3.c Idealised Me refined as rotating group:
 C12(H12A,H12B,H12C), C10(H10A,H10B,H10C), C13(H13A,H13B,H13C), C14(H14A,H14B,
 H14C)
;
_olex2_submission_special_instructions 'No special instructions were received'
_oxdiff_exptl_absorpt_empirical_details
;
Empirical correction (ABSPACK) includes:
- Absorption correction using spherical harmonics
- Frame scaling
;
_oxdiff_exptl_absorpt_empirical_full_max 1.728
_oxdiff_exptl_absorpt_empirical_full_min 0.646

loop_
_space_group_symop_operation_xyz
'x, y, z'
'-x, y+1/2, -z+1/2'
'-x, -y, -z'
'x, -y-1/2, z-1/2'

loop_
_atom_site_label
_atom_site_type_symbol
_atom_site_fract_x
_atom_site_fract_y
_atom_site_fract_z
_atom_site_U_iso_or_equiv
_atom_site_adp_type
_atom_site_occupancy
_atom_site_site_symmetry_order
_atom_site_calc_flag
_atom_site_refinement_flags_posn
_atom_site_refinement_flags_adp
_atom_site_refinement_flags_occupancy
_atom_site_disorder_assembly
_atom_site_disorder_group
Br1 Br 0.9827(2) 0.83040(18) 0.57486(3) 0.0895(5) Uani 1 1 d . . . . .
S1 S 0.7258(3) 0.8285(3) 0.32926(6) 0.0411(5) Uani 1 1 d . . . . .
Cl1 Cl 0.5348(4) 0.4420(3) 0.40513(7) 0.0610(6) Uani 1 1 d . . . . .
O4 O 0.9776(9) 0.4254(9) 0.33355(18) 0.0534(15) Uani 1 1 d . . . . .
O2 O 0.7962(8) 0.7268(8) 0.29640(18) 0.0483(15) Uani 1 1 d . . . . .
O1 O 0.8483(9) 0.9676(9) 0.3409(2) 0.0595(18) Uani 1 1 d . . . . .
O3 O 0.6502(10) 0.3666(10) 0.3185(2) 0.0624(18) Uani 1 1 d . . . . .
N1 N 0.6976(9) 0.7178(9) 0.37222(19) 0.0384(15) Uani 1 1 d . . . . .
C1 C 0.8949(12) 0.6944(11) 0.4388(2) 0.0433(19) Uani 1 1 d . . . . .
C11 C 0.4651(11) 0.8910(10) 0.3197(2) 0.0371(16) Uani 1 1 d . . . . .
C8 C 0.7239(11) 0.5383(11) 0.3759(2) 0.0422(19) Uani 1 1 d . . . . .
C7 C 0.8766(12) 0.6529(11) 0.3948(3) 0.044(2) Uani 1 1 d . . . . .
H7 H 1.004887 0.660628 0.379877 0.053 Uiso 1 1 calc R . . . .
C9 C 0.7750(13) 0.4372(11) 0.3388(3) 0.0458(19) Uani 1 1 d . . . . .
C5 C 1.1084(15) 0.7108(13) 0.4978(3) 0.056(2) Uani 1 1 d . . . . .
H5 H 1.235047 0.696924 0.509883 0.067 Uiso 1 1 calc R . . . .
C12 C 0.3393(12) 0.7306(12) 0.3143(3) 0.055(2) Uani 1 1 d . . . . .
H12A H 0.406298 0.658620 0.295448 0.083 Uiso 1 1 calc GR . . . .
H12B H 0.206554 0.758225 0.304338 0.083 Uiso 1 1 calc GR . . . .
H12C H 0.326938 0.675242 0.339877 0.083 Uiso 1 1 calc GR . . . .
C4 C 0.9460(16) 0.7720(13) 0.5199(3) 0.057(2) Uani 1 1 d . . . . .
C10 C 1.0414(17) 0.3391(14) 0.2969(3) 0.070(3) Uani 1 1 d . . . . .
H10A H 1.000668 0.402426 0.273666 0.105 Uiso 1 1 calc GR . . . .
H10B H 0.978853 0.231473 0.295904 0.105 Uiso 1 1 calc GR . . . .
H10C H 1.186512 0.326865 0.296940 0.105 Uiso 1 1 calc GR . . . .
C2 C 0.7351(14) 0.7599(14) 0.4605(3) 0.057(2) Uani 1 1 d . . . . .
H2 H 0.609233 0.774938 0.448251 0.069 Uiso 1 1 calc R . . . .
C3 C 0.7625(18) 0.8041(16) 0.5016(3) 0.068(3) Uani 1 1 d . . . . .
H3 H 0.657701 0.854182 0.515922 0.082 Uiso 1 1 calc R . . . .
C13 C 0.4720(15) 0.9910(13) 0.2805(3) 0.058(2) Uani 1 1 d . . . . .
H13A H 0.567718 1.080287 0.283249 0.087 Uiso 1 1 calc GR . . . .
H13B H 0.339577 1.035666 0.274913 0.087 Uiso 1 1 calc GR . . . .
H13C H 0.512862 0.919957 0.258689 0.087 Uiso 1 1 calc GR . . . .
C14 C 0.3886(15) 0.9946(14) 0.3550(3) 0.062(3) Uani 1 1 d . . . . .
H14A H 0.409449 0.934689 0.379731 0.093 Uiso 1 1 calc GR . . . .
H14B H 0.246295 1.016764 0.351561 0.093 Uiso 1 1 calc GR . . . .
H14C H 0.461899 1.097639 0.356018 0.093 Uiso 1 1 calc GR . . . .
C6 C 1.0792(14) 0.6703(13) 0.4574(3) 0.054(2) Uani 1 1 d . . . . .
H6 H 1.186587 0.626003 0.442683 0.065 Uiso 1 1 calc R . . . .

loop_
_atom_site_aniso_label
_atom_site_aniso_U_11
_atom_site_aniso_U_22
_atom_site_aniso_U_33
_atom_site_aniso_U_23
_atom_site_aniso_U_13
_atom_site_aniso_U_12
Br1 0.1164(11) 0.1099(11) 0.0422(5) -0.0167(6) -0.0010(7) 0.0274(9)
S1 0.0289(8) 0.0528(12) 0.0415(10) 0.0024(9) 0.0019(7) -0.0031(8)
Cl1 0.0539(12) 0.0654(15) 0.0637(13) 0.0083(12) 0.0201(11) -0.0032(11)
O4 0.044(3) 0.069(4) 0.048(3) -0.006(3) 0.008(3) 0.002(3)
O2 0.043(3) 0.055(4) 0.046(3) 0.004(3) 0.012(3) 0.017(3)
O1 0.044(3) 0.075(5) 0.060(4) -0.001(4) -0.010(3) -0.018(3)
O3 0.053(4) 0.070(5) 0.064(4) -0.011(4) -0.002(3) -0.010(3)
N1 0.036(3) 0.041(4) 0.039(3) 0.002(3) 0.004(3) 0.000(3)
C1 0.046(4) 0.049(5) 0.035(4) -0.002(4) 0.008(3) 0.004(4)
C11 0.032(4) 0.035(4) 0.045(4) 0.000(3) 0.000(3) 0.001(3)
C8 0.034(4) 0.048(5) 0.045(4) 0.007(4) 0.010(3) 0.006(4)
C7 0.036(4) 0.053(6) 0.043(4) 0.005(4) 0.006(3) 0.014(4)
C9 0.047(5) 0.037(5) 0.053(5) 0.009(4) 0.000(4) 0.009(4)
C5 0.057(5) 0.058(6) 0.053(5) -0.004(5) -0.010(4) 0.011(5)
C12 0.032(4) 0.048(5) 0.085(7) -0.012(5) -0.002(4) -0.010(4)
C4 0.069(6) 0.065(6) 0.039(4) -0.002(4) 0.004(4) 0.016(5)
C10 0.067(6) 0.075(7) 0.067(6) -0.018(6) 0.028(5) 0.019(6)
C2 0.049(5) 0.073(7) 0.051(5) -0.001(5) 0.002(4) 0.020(5)
C3 0.073(7) 0.091(8) 0.040(5) -0.009(5) 0.015(5) 0.016(6)
C13 0.055(5) 0.067(6) 0.052(5) 0.006(5) -0.002(4) 0.017(5)
C14 0.056(5) 0.068(7) 0.061(6) -0.010(5) 0.001(5) 0.014(5)
C6 0.049(5) 0.063(6) 0.050(5) -0.012(5) 0.006(4) 0.010(4)

loop_
_atom_type_symbol
_atom_type_description
_atom_type_scat_dispersion_real
_atom_type_scat_dispersion_imag
_atom_type_scat_source
C C 0.0033 0.0016 'International Tables Vol C Tables 4.2.6.8 and 6.1.1.4'
H H 0.0000 0.0000 'International Tables Vol C Tables 4.2.6.8 and 6.1.1.4'
Br Br -0.2901 2.4595 'International Tables Vol C Tables 4.2.6.8 and 6.1.1.4'
Cl Cl 0.1484 0.1585 'International Tables Vol C Tables 4.2.6.8 and 6.1.1.4'
N N 0.0061 0.0033 'International Tables Vol C Tables 4.2.6.8 and 6.1.1.4'
O O 0.0106 0.0060 'International Tables Vol C Tables 4.2.6.8 and 6.1.1.4'
S S 0.1246 0.1234 'International Tables Vol C Tables 4.2.6.8 and 6.1.1.4'

loop_
_geom_angle_atom_site_label_1
_geom_angle_atom_site_label_2
_geom_angle_atom_site_label_3
_geom_angle
_geom_angle_site_symmetry_1
_geom_angle_site_symmetry_3
_geom_angle_publ_flag
O2 S1 N1 111.9(4) . . ?
O2 S1 C11 109.3(4) . . ?
O1 S1 O2 117.9(4) . . ?
O1 S1 N1 104.3(4) . . ?
O1 S1 C11 111.2(4) . . ?
N1 S1 C11 100.9(3) . . ?
C9 O4 C10 115.1(8) . . ?
C8 N1 S1 125.4(5) . . ?
C8 N1 C7 61.1(5) . . ?
C7 N1 S1 121.4(5) . . ?
C2 C1 C7 122.2(8) . . ?
C6 C1 C7 118.4(7) . . ?
C6 C1 C2 119.5(8) . . ?
C12 C11 S1 107.1(6) . . ?
C13 C11 S1 105.4(6) . . ?
C13 C11 C12 111.1(8) . . ?
C14 C11 S1 109.3(6) . . ?
C14 C11 C12 111.6(7) . . ?
C14 C11 C13 112.0(8) . . ?
N1 C8 Cl1 113.5(5) . . ?
N1 C8 C7 60.3(5) . . ?
N1 C8 C9 119.4(7) . . ?
C7 C8 Cl1 121.0(6) . . ?
C7 C8 C9 121.4(7) . . ?
C9 C8 Cl1 111.6(6) . . ?
N1 C7 C1 118.1(7) . . ?
N1 C7 C8 58.5(5) . . ?
C1 C7 C8 126.6(7) . . ?
O4 C9 C8 111.2(8) . . ?
O3 C9 O4 124.8(8) . . ?
O3 C9 C8 123.7(8) . . ?
C4 C5 C6 119.0(9) . . ?
C5 C4 Br1 119.8(8) . . ?
C3 C4 Br1 119.2(7) . . ?
C3 C4 C5 120.8(9) . . ?
C1 C2 C3 120.1(9) . . ?
C4 C3 C2 119.2(9) . . ?
C1 C6 C5 121.4(8) . . ?

loop_
_geom_bond_atom_site_label_1
_geom_bond_atom_site_label_2
_geom_bond_distance
_geom_bond_site_symmetry_2
_geom_bond_publ_flag
Br1 C4 1.896(9) . ?
S1 O2 1.439(6) . ?
S1 O1 1.433(7) . ?
S1 N1 1.689(7) . ?
S1 C11 1.815(8) . ?
Cl1 C8 1.758(8) . ?
O4 C9 1.348(10) . ?
O4 C10 1.461(11) . ?
O3 C9 1.203(11) . ?
N1 C8 1.461(11) . ?
N1 C7 1.489(10) . ?
C1 C7 1.500(12) . ?
C1 C2 1.380(12) . ?
C1 C6 1.374(12) . ?
C11 C12 1.544(11) . ?
C11 C13 1.528(11) . ?
C11 C14 1.523(12) . ?
C8 C7 1.500(13) . ?
C8 C9 1.513(12) . ?
C5 C4 1.385(13) . ?
C5 C6 1.392(13) . ?
C4 C3 1.376(15) . ?
C2 C3 1.416(14) . ?

loop_
_twin_individual_id
_twin_individual_mass_fraction_refined
1 0.802(3)
2 0.198(3)
